data_1548215
loop_
_publ_author_name
'Franz, Daniel'
'Szilvasi, Tibor'
'Irran, Elisabeth'
'Inoue, Shigeyoshi'

_publ_section_title
;
 A monotopic aluminum telluride with an Al=Te double bond stabilized by
 N-heterocyclic carbenes
;
_journal_name_full 'Nature Communications'
_journal_page_first 10037
_journal_paper_doi 10.1038/ncomms10037
_journal_volume 6
_journal_year 2015
_chemical_formula_sum 'C72 H104 Al2 N10 Te2'
_chemical_formula_weight 1418.81
_space_group_IT_number 2
_symmetry_cell_setting triclinic
_symmetry_space_group_name_Hall '-P 1'
_symmetry_space_group_name_H-M 'P -1'
_atom_sites_solution_hydrogens geom
_atom_sites_solution_primary direct
_atom_sites_solution_secondary difmap
_cell_angle_alpha 107.012(5)
_cell_angle_beta 101.576(5)
_cell_angle_gamma 104.722(5)
_cell_formula_units_Z 1
_cell_length_a 10.4285(6)
_cell_length_b 12.9619(8)
_cell_length_c 15.2266(7)
_cell_measurement_reflns_used 7953
_cell_measurement_temperature 150.00(10)
_cell_measurement_theta_max 73.5920
_cell_measurement_theta_min 3.1540
_cell_volume 1817.4(2)
_computing_cell_refinement
;
CrysAlisPro, Agilent Technologies,
Version 1.171.37.35 (release 13-08-2014 CrysAlis171 .NET)
(compiled Aug 13 2014,18:06:01)
;
_computing_data_collection
;
CrysAlisPro, Agilent Technologies,
Version 1.171.37.35 (release 13-08-2014 CrysAlis171 .NET)
(compiled Aug 13 2014,18:06:01)
;
_computing_data_reduction
;
CrysAlisPro, Agilent Technologies,
Version 1.171.37.35 (release 13-08-2014 CrysAlis171 .NET)
(compiled Aug 13 2014,18:06:01)
;
_computing_structure_refinement 'SHELXL-97 (Sheldrick, 1997)'
_computing_structure_solution 'SHELXS-97 (Sheldrick, 1990)'
_diffrn_ambient_environment N~2~
_diffrn_ambient_temperature 150.00(10)
_diffrn_detector 'CCD plate'
_diffrn_detector_area_resol_mean 10.5435
_diffrn_detector_type Atlas
_diffrn_measured_fraction_theta_full 0.995
_diffrn_measured_fraction_theta_max 0.995
_diffrn_measurement_device 'four-circle diffractometer'
_diffrn_measurement_device_type 'SuperNova, Single source at offset, Atlas'
_diffrn_measurement_method '\w scans'
_diffrn_radiation_monochromator mirror
_diffrn_radiation_probe x-ray
_diffrn_radiation_type 'Cu K\a'
_diffrn_radiation_wavelength 1.54184
_diffrn_reflns_av_R_equivalents 0.0879
_diffrn_reflns_av_sigmaI/netI 0.0695
_diffrn_reflns_limit_h_max 12
_diffrn_reflns_limit_h_min -11
_diffrn_reflns_limit_k_max 15
_diffrn_reflns_limit_k_min -15
_diffrn_reflns_limit_l_max 13
_diffrn_reflns_limit_l_min -18
_diffrn_reflns_number 11605
_diffrn_reflns_theta_full 67.50
_diffrn_reflns_theta_max 67.50
_diffrn_reflns_theta_min 3.18
_diffrn_source 'sealed X-ray tube'
_diffrn_source_type 'SuperNova (Cu) X-ray Source'
_exptl_absorpt_coefficient_mu 6.917
_exptl_absorpt_correction_T_max 0.4621
_exptl_absorpt_correction_T_min 0.2991
_exptl_absorpt_correction_type multi-scan
_exptl_absorpt_process_details
;
CrysAlisPro, Agilent Technologies,
Version 1.171.37.35 (release 13-08-2014 CrysAlis171 .NET)
(compiled Aug 13 2014,18:06:01)
Empirical absorption correction using spherical harmonics,
 implemented in SCALE3 ABSPACK scaling algorithm.
;
_exptl_crystal_colour colourless
_exptl_crystal_density_diffrn 1.296
_exptl_crystal_density_method 'not measured'
_exptl_crystal_description rod
_exptl_crystal_F_000 736
_exptl_crystal_size_max 0.23
_exptl_crystal_size_mid 0.19
_exptl_crystal_size_min 0.13
_refine_diff_density_max 1.846
_refine_diff_density_min -1.627
_refine_diff_density_rms 0.152
_refine_ls_extinction_method none
_refine_ls_goodness_of_fit_ref 1.084
_refine_ls_hydrogen_treatment constr
_refine_ls_matrix_type full
_refine_ls_number_parameters 400
_refine_ls_number_reflns 6533
_refine_ls_number_restraints 0
_refine_ls_restrained_S_all 1.084
_refine_ls_R_factor_all 0.0658
_refine_ls_R_factor_gt 0.0584
_refine_ls_shift/su_max 0.001
_refine_ls_shift/su_mean 0.000
_refine_ls_structure_factor_coef Fsqd
_refine_ls_weighting_details 'calc w=1/[\s^2^(Fo^2^)+(0.0712P)^2^+7.8743P] where P=(Fo^2^+2Fc^2^)/3'
_refine_ls_weighting_scheme calc
_refine_ls_wR_factor_gt 0.1504
_refine_ls_wR_factor_ref 0.1618
_reflns_number_gt 5903
_reflns_number_total 6533
_reflns_threshold_expression >2sigma(I)
_cod_data_source_file ncomms10037-s4.cif
_cod_data_source_block cu-1298
_cod_original_cell_volume 1817.43(18)
_cod_original_sg_symbol_H-M P-1
_cod_database_code 1548215

loop_
_symmetry_equiv_pos_as_xyz
'x, y, z'
'-x, -y, -z'

loop_
_atom_site_label
_atom_site_type_symbol
_atom_site_fract_x
_atom_site_fract_y
_atom_site_fract_z
_atom_site_U_iso_or_equiv
_atom_site_adp_type
_atom_site_occupancy
_atom_site_symmetry_multiplicity
_atom_site_calc_flag
_atom_site_refinement_flags
_atom_site_disorder_assembly
_atom_site_disorder_group
Te1 Te 0.65149(3) 0.56060(3) 0.44810(2) 0.02751(14) Uani 1 1 d . . .
Al1 Al 0.38239(15) 0.45545(13) 0.39028(10) 0.0205(3) Uani 1 1 d . . .
N1 N 0.3181(4) 0.3341(4) 0.2830(3) 0.0236(9) Uani 1 1 d . . .
N2 N 0.2341(5) 0.1266(4) 0.2337(3) 0.0237(9) Uani 1 1 d . . .
N3 N 0.2359(5) 0.1993(4) 0.1204(3) 0.0231(9) Uani 1 1 d . . .
N4 N 0.1636(5) 0.5787(4) 0.3627(3) 0.0289(10) Uani 1 1 d . . .
N5 N 0.3191(6) 0.6235(5) 0.2952(5) 0.0418(13) Uani 1 1 d . . .
C1 C 0.2702(5) 0.2338(5) 0.2226(4) 0.0211(10) Uani 1 1 d . . .
C2 C 0.1838(6) 0.0374(5) 0.1449(4) 0.0292(12) Uani 1 1 d . . .
H2A H 0.1529 -0.0418 0.1349 0.035 Uiso 1 1 calc R . .
C3 C 0.1860(6) 0.0816(5) 0.0761(4) 0.0279(12) Uani 1 1 d . . .
H3A H 0.1583 0.0397 0.0089 0.034 Uiso 1 1 calc R . .
C4 C 0.2545(6) 0.1058(5) 0.3217(4) 0.0239(11) Uani 1 1 d . . .
C5 C 0.1383(6) 0.0652(6) 0.3499(5) 0.0332(13) Uani 1 1 d . . .
C6 C 0.1592(7) 0.0323(6) 0.4291(5) 0.0430(16) Uani 1 1 d . . .
H6A H 0.0817 0.0028 0.4492 0.052 Uiso 1 1 calc R . .
C7 C 0.2899(8) 0.0414(7) 0.4796(5) 0.0446(17) Uani 1 1 d . . .
H7A H 0.3013 0.0170 0.5329 0.054 Uiso 1 1 calc R . .
C8 C 0.4041(7) 0.0860(6) 0.4525(5) 0.0357(14) Uani 1 1 d . . .
H8A H 0.4942 0.0952 0.4892 0.043 Uiso 1 1 calc R . .
C9 C 0.3891(6) 0.1177(5) 0.3718(4) 0.0251(11) Uani 1 1 d . . .
C10 C -0.0048(7) 0.0600(7) 0.2988(6) 0.0455(18) Uani 1 1 d . . .
H10A H 0.0043 0.0972 0.2503 0.055 Uiso 1 1 calc R . .
C11 C -0.0640(9) 0.1290(8) 0.3730(8) 0.068(3) Uani 1 1 d . . .
H11A H 0.0068 0.2034 0.4130 0.103 Uiso 1 1 calc R . .
H11B H -0.0898 0.0863 0.4139 0.103 Uiso 1 1 calc R . .
H11C H -0.1461 0.1406 0.3388 0.103 Uiso 1 1 calc R . .
C12 C -0.1049(8) -0.0624(8) 0.2463(8) 0.071(3) Uani 1 1 d . . .
H12A H -0.0674 -0.1047 0.1992 0.107 Uiso 1 1 calc R . .
H12B H -0.1951 -0.0612 0.2132 0.107 Uiso 1 1 calc R . .
H12C H -0.1166 -0.0999 0.2929 0.107 Uiso 1 1 calc R . .
C13 C 0.5123(6) 0.1595(5) 0.3376(4) 0.0305(12) Uani 1 1 d . . .
H13A H 0.4916 0.2129 0.3053 0.037 Uiso 1 1 calc R . .
C14 C 0.6461(7) 0.2270(6) 0.4204(5) 0.0442(16) Uani 1 1 d . . .
H14A H 0.7172 0.2663 0.3968 0.066 Uiso 1 1 calc R . .
H14B H 0.6786 0.1745 0.4467 0.066 Uiso 1 1 calc R . .
H14C H 0.6283 0.2836 0.4709 0.066 Uiso 1 1 calc R . .
C15 C 0.5303(7) 0.0617(6) 0.2631(5) 0.0413(15) Uani 1 1 d . . .
H15A H 0.4439 0.0216 0.2100 0.062 Uiso 1 1 calc R . .
H15B H 0.5531 0.0084 0.2926 0.062 Uiso 1 1 calc R . .
H15C H 0.6057 0.0920 0.2384 0.062 Uiso 1 1 calc R . .
C16 C 0.2598(6) 0.2742(5) 0.0683(4) 0.0263(11) Uani 1 1 d . . .
C17 C 0.1664(6) 0.3322(5) 0.0522(4) 0.0309(12) Uani 1 1 d . . .
C18 C 0.1844(8) 0.3926(7) -0.0092(5) 0.0513(19) Uani 1 1 d . . .
H18A H 0.1205 0.4300 -0.0245 0.062 Uiso 1 1 calc R . .
C19 C 0.2935(10) 0.3988(8) -0.0481(6) 0.065(3) Uani 1 1 d . . .
H19A H 0.3045 0.4412 -0.0891 0.078 Uiso 1 1 calc R . .
C20 C 0.3866(8) 0.3440(8) -0.0280(6) 0.057(2) Uani 1 1 d . . .
H20A H 0.4612 0.3494 -0.0553 0.068 Uiso 1 1 calc R . .
C21 C 0.3734(7) 0.2813(6) 0.0312(5) 0.0382(14) Uani 1 1 d . . .
C22 C 0.0523(6) 0.3301(5) 0.1013(4) 0.0341(13) Uani 1 1 d . . .
H22A H 0.0965 0.3464 0.1708 0.041 Uiso 1 1 calc R . .
C23 C -0.0122(9) 0.4217(7) 0.0968(5) 0.0523(19) Uani 1 1 d . . .
H23A H 0.0609 0.4967 0.1230 0.078 Uiso 1 1 calc R . .
H23B H -0.0778 0.4217 0.1348 0.078 Uiso 1 1 calc R . .
H23C H -0.0615 0.4058 0.0298 0.078 Uiso 1 1 calc R . .
C24 C -0.0624(7) 0.2140(6) 0.0619(6) 0.0514(19) Uani 1 1 d . . .
H24A H -0.1277 0.2155 0.1001 0.077 Uiso 1 1 calc R . .
H24B H -0.0215 0.1546 0.0655 0.077 Uiso 1 1 calc R . .
H24C H -0.1118 0.1972 -0.0053 0.077 Uiso 1 1 calc R . .
C25 C 0.4790(7) 0.2264(7) 0.0572(5) 0.0487(18) Uani 1 1 d . . .
H25A H 0.4316 0.1607 0.0741 0.058 Uiso 1 1 calc R . .
C26 C 0.5375(12) 0.1788(14) -0.0241(8) 0.123(6) Uani 1 1 d . . .
H26A H 0.4611 0.1241 -0.0807 0.184 Uiso 1 1 calc R . .
H26B H 0.6006 0.1402 -0.0033 0.184 Uiso 1 1 calc R . .
H26C H 0.5884 0.2418 -0.0405 0.184 Uiso 1 1 calc R . .
C27 C 0.5958(8) 0.3114(8) 0.1471(6) 0.061(2) Uani 1 1 d . . .
H27A H 0.5564 0.3383 0.1992 0.092 Uiso 1 1 calc R . .
H27B H 0.6451 0.3767 0.1328 0.092 Uiso 1 1 calc R . .
H27C H 0.6607 0.2737 0.1669 0.092 Uiso 1 1 calc R . .
C28 C 0.2812(6) 0.5605(5) 0.3480(4) 0.0248(11) Uani 1 1 d . . .
C29 C 0.1301(7) 0.6556(6) 0.3222(5) 0.0358(14) Uani 1 1 d . . .
C30 C 0.2283(7) 0.6844(6) 0.2797(6) 0.0465(17) Uani 1 1 d . . .
C31 C 0.0060(10) 0.6918(8) 0.3266(6) 0.061(2) Uani 1 1 d . . .
H31A H -0.0064 0.7341 0.2835 0.091 Uiso 1 1 calc R . .
H31B H 0.0195 0.7411 0.3926 0.091 Uiso 1 1 calc R . .
H31C H -0.0766 0.6240 0.3066 0.091 Uiso 1 1 calc R . .
C32 C 0.2408(9) 0.7605(9) 0.2230(8) 0.077(3) Uani 1 1 d . . .
H32A H 0.1506 0.7689 0.2005 0.115 Uiso 1 1 calc R . .
H32B H 0.2709 0.7270 0.1676 0.115 Uiso 1 1 calc R . .
H32C H 0.3093 0.8358 0.2636 0.115 Uiso 1 1 calc R . .
C33 C 0.0772(6) 0.5218(7) 0.4104(5) 0.0402(16) Uani 1 1 d . . .
H33A H 0.0268 0.5715 0.4390 0.048 Uiso 1 1 calc R . .
H33B H 0.1371 0.5098 0.4631 0.048 Uiso 1 1 calc R . .
C34 C -0.0248(9) 0.4095(9) 0.3422(7) 0.074(3) Uani 1 1 d . . .
H34A H -0.0793 0.3726 0.3769 0.111 Uiso 1 1 calc R . .
H34B H 0.0247 0.3604 0.3132 0.111 Uiso 1 1 calc R . .
H34C H -0.0871 0.4214 0.2915 0.111 Uiso 1 1 calc R . .
C35 C 0.4325(8) 0.6152(8) 0.2452(6) 0.056(2) Uani 1 1 d . . .
H35A H 0.4651 0.5520 0.2527 0.068 Uiso 1 1 calc R . .
H35B H 0.3929 0.5973 0.1756 0.068 Uiso 1 1 calc R . .
C36 C 0.5510(9) 0.7226(8) 0.2858(7) 0.067(2) Uani 1 1 d . . .
H36A H 0.6231 0.7134 0.2546 0.101 Uiso 1 1 calc R . .
H36B H 0.5888 0.7416 0.3551 0.101 Uiso 1 1 calc R . .
H36C H 0.5201 0.7843 0.2747 0.101 Uiso 1 1 calc R . .

loop_
_atom_site_aniso_label
_atom_site_aniso_U_11
_atom_site_aniso_U_22
_atom_site_aniso_U_33
_atom_site_aniso_U_23
_atom_site_aniso_U_13
_atom_site_aniso_U_12
Te1 0.0191(2) 0.0398(3) 0.0271(2) 0.02056(17) 0.00966(14) 0.00355(15)
Al1 0.0190(7) 0.0253(8) 0.0227(7) 0.0160(6) 0.0078(6) 0.0065(6)
N1 0.019(2) 0.027(2) 0.027(2) 0.012(2) 0.0064(17) 0.0099(19)
N2 0.023(2) 0.027(2) 0.027(2) 0.018(2) 0.0073(18) 0.0084(19)
N3 0.023(2) 0.025(2) 0.026(2) 0.0144(19) 0.0075(18) 0.0086(19)
N4 0.029(2) 0.034(3) 0.031(2) 0.018(2) 0.012(2) 0.014(2)
N5 0.031(3) 0.045(3) 0.065(4) 0.039(3) 0.017(3) 0.013(2)
C1 0.013(2) 0.026(3) 0.028(3) 0.015(2) 0.008(2) 0.008(2)
C2 0.028(3) 0.025(3) 0.034(3) 0.014(2) 0.006(2) 0.008(2)
C3 0.028(3) 0.026(3) 0.026(3) 0.011(2) 0.005(2) 0.006(2)
C4 0.024(3) 0.026(3) 0.033(3) 0.021(2) 0.011(2) 0.011(2)
C5 0.026(3) 0.040(4) 0.051(4) 0.033(3) 0.021(3) 0.015(3)
C6 0.041(4) 0.056(4) 0.059(4) 0.040(4) 0.033(3) 0.023(3)
C7 0.055(4) 0.058(5) 0.048(4) 0.042(4) 0.028(3) 0.026(4)
C8 0.037(3) 0.046(4) 0.038(3) 0.027(3) 0.009(3) 0.024(3)
C9 0.024(3) 0.028(3) 0.033(3) 0.018(2) 0.012(2) 0.014(2)
C10 0.025(3) 0.059(5) 0.078(5) 0.047(4) 0.023(3) 0.023(3)
C11 0.047(5) 0.086(7) 0.113(8) 0.060(6) 0.046(5) 0.044(5)
C12 0.032(4) 0.060(6) 0.117(8) 0.039(6) 0.005(5) 0.012(4)
C13 0.021(3) 0.035(3) 0.043(3) 0.022(3) 0.011(2) 0.011(2)
C14 0.026(3) 0.035(4) 0.061(4) 0.009(3) 0.008(3) 0.007(3)
C15 0.026(3) 0.050(4) 0.049(4) 0.015(3) 0.018(3) 0.011(3)
C16 0.025(3) 0.033(3) 0.023(2) 0.016(2) 0.006(2) 0.008(2)
C17 0.033(3) 0.026(3) 0.029(3) 0.013(2) 0.001(2) 0.005(2)
C18 0.061(5) 0.050(4) 0.048(4) 0.037(4) 0.003(3) 0.015(4)
C19 0.086(6) 0.059(5) 0.050(4) 0.043(4) 0.019(4) -0.004(5)
C20 0.052(4) 0.074(6) 0.049(4) 0.037(4) 0.027(4) 0.006(4)
C21 0.032(3) 0.041(4) 0.036(3) 0.014(3) 0.014(3) 0.000(3)
C22 0.032(3) 0.035(3) 0.034(3) 0.013(3) 0.002(2) 0.016(3)
C23 0.061(5) 0.054(5) 0.047(4) 0.016(4) 0.005(3) 0.039(4)
C24 0.026(3) 0.042(4) 0.078(5) 0.009(4) 0.017(3) 0.013(3)
C25 0.023(3) 0.067(5) 0.054(4) 0.017(4) 0.019(3) 0.011(3)
C26 0.081(8) 0.217(16) 0.056(6) -0.003(8) 0.014(5) 0.093(10)
C27 0.045(4) 0.076(6) 0.058(5) 0.032(5) 0.007(4) 0.012(4)
C28 0.026(3) 0.028(3) 0.025(3) 0.020(2) 0.005(2) 0.006(2)
C29 0.042(4) 0.034(3) 0.040(3) 0.020(3) 0.008(3) 0.023(3)
C30 0.039(4) 0.032(4) 0.066(5) 0.030(3) 0.002(3) 0.004(3)
C31 0.069(6) 0.068(6) 0.063(5) 0.031(4) 0.016(4) 0.045(5)
C32 0.054(5) 0.083(7) 0.120(8) 0.087(7) 0.014(5) 0.017(5)
C33 0.026(3) 0.071(5) 0.045(4) 0.036(4) 0.022(3) 0.024(3)
C34 0.053(5) 0.098(7) 0.069(6) 0.049(6) 0.027(4) -0.009(5)
C35 0.038(4) 0.072(6) 0.076(5) 0.055(5) 0.014(4) 0.016(4)
C36 0.059(5) 0.078(6) 0.078(6) 0.054(5) 0.024(5) 0.013(5)

loop_
_atom_type_symbol
_atom_type_description
_atom_type_scat_dispersion_real
_atom_type_scat_dispersion_imag
_atom_type_scat_source
C C 0.0181 0.0091 'International Tables Vol C Tables 4.2.6.8 and 6.1.1.4'
H H 0.0000 0.0000 'International Tables Vol C Tables 4.2.6.8 and 6.1.1.4'
N N 0.0311 0.0180 'International Tables Vol C Tables 4.2.6.8 and 6.1.1.4'
Al Al 0.2130 0.2455 'International Tables Vol C Tables 4.2.6.8 and 6.1.1.4'
Te Te -0.1759 6.3531 'International Tables Vol C Tables 4.2.6.8 and 6.1.1.4'

loop_
_geom_angle_atom_site_label_1
_geom_angle_atom_site_label_2
_geom_angle_atom_site_label_3
_geom_angle
_geom_angle_site_symmetry_1
_geom_angle_site_symmetry_3
Al1 Te1 Al1 80.86(5) 2_666 .
N1 Al1 C28 100.2(2) . .
N1 Al1 Te1 121.13(16) . 2_666
C28 Al1 Te1 111.20(16) . 2_666
N1 Al1 Te1 115.83(15) . .
C28 Al1 Te1 109.47(16) . .
Te1 Al1 Te1 99.14(5) 2_666 .
C1 N1 Al1 164.3(4) . .
C2 N2 C1 110.9(4) . .
C2 N2 C4 121.6(4) . .
C1 N2 C4 127.3(5) . .
C3 N3 C1 111.6(4) . .
C3 N3 C16 122.6(5) . .
C1 N3 C16 125.6(5) . .
C28 N4 C29 111.7(5) . .
C28 N4 C33 125.1(5) . .
C29 N4 C33 123.2(5) . .
C28 N5 C30 111.3(5) . .
C28 N5 C35 124.1(5) . .
C30 N5 C35 124.0(6) . .
N1 C1 N2 131.6(5) . .
N1 C1 N3 127.2(5) . .
N2 C1 N3 101.2(4) . .
C3 C2 N2 108.7(5) . .
C2 C3 N3 107.5(5) . .
C5 C4 C9 122.7(5) . .
C5 C4 N2 118.6(5) . .
C9 C4 N2 118.5(5) . .
C6 C5 C4 117.3(5) . .
C6 C5 C10 120.7(5) . .
C4 C5 C10 122.0(5) . .
C7 C6 C5 121.7(6) . .
C6 C7 C8 119.9(6) . .
C7 C8 C9 121.0(6) . .
C8 C9 C4 117.4(5) . .
C8 C9 C13 121.5(5) . .
C4 C9 C13 121.1(5) . .
C5 C10 C12 112.6(6) . .
C5 C10 C11 109.2(7) . .
C12 C10 C11 110.1(7) . .
C15 C13 C9 111.3(5) . .
C15 C13 C14 111.3(5) . .
C9 C13 C14 112.5(5) . .
C17 C16 C21 123.1(5) . .
C17 C16 N3 119.2(5) . .
C21 C16 N3 117.7(5) . .
C18 C17 C16 116.8(6) . .
C18 C17 C22 122.2(6) . .
C16 C17 C22 120.9(5) . .
C19 C18 C17 121.0(7) . .
C20 C19 C18 120.6(6) . .
C19 C20 C21 121.2(7) . .
C20 C21 C16 117.1(7) . .
C20 C21 C25 121.3(6) . .
C16 C21 C25 121.5(6) . .
C23 C22 C24 109.0(6) . .
C23 C22 C17 112.8(6) . .
C24 C22 C17 113.1(5) . .
C21 C25 C26 114.2(7) . .
C21 C25 C27 109.5(7) . .
C26 C25 C27 110.8(7) . .
N5 C28 N4 104.4(5) . .
N5 C28 Al1 125.9(4) . .
N4 C28 Al1 129.6(4) . .
C30 C29 N4 106.2(5) . .
C30 C29 C31 130.0(6) . .
N4 C29 C31 123.8(6) . .
C29 C30 N5 106.4(5) . .
C29 C30 C32 129.1(7) . .
N5 C30 C32 124.4(7) . .
N4 C33 C34 111.6(6) . .
C36 C35 N5 111.5(8) . .

loop_
_geom_bond_atom_site_label_1
_geom_bond_atom_site_label_2
_geom_bond_distance
_geom_bond_site_symmetry_2
Te1 Al1 2.6143(14) 2_666
Te1 Al1 2.6211(15) .
Al1 N1 1.765(5) .
Al1 C28 2.086(5) .
Al1 Te1 2.6143(14) 2_666
N1 C1 1.253(7) .
N2 C2 1.390(7) .
N2 C1 1.414(7) .
N2 C4 1.428(6) .
N3 C3 1.381(7) .
N3 C1 1.427(7) .
N3 C16 1.430(7) .
N4 C28 1.355(7) .
N4 C29 1.395(7) .
N4 C33 1.456(7) .
N5 C28 1.348(7) .
N5 C30 1.405(9) .
N5 C35 1.539(10) .
C2 C3 1.334(8) .
C4 C5 1.395(8) .
C4 C9 1.403(7) .
C5 C6 1.389(9) .
C5 C10 1.513(8) .
C6 C7 1.381(10) .
C7 C8 1.382(9) .
C8 C9 1.397(8) .
C9 C13 1.515(8) .
C10 C12 1.525(11) .
C10 C11 1.558(11) .
C13 C15 1.514(9) .
C13 C14 1.527(9) .
C16 C17 1.399(8) .
C16 C21 1.405(8) .
C17 C18 1.396(9) .
C17 C22 1.526(9) .
C18 C19 1.379(13) .
C19 C20 1.378(13) .
C20 C21 1.383(10) .
C21 C25 1.504(10) .
C22 C23 1.517(8) .
C22 C24 1.525(9) .
C25 C26 1.528(11) .
C25 C27 1.529(11) .
C29 C30 1.349(10) .
C29 C31 1.492(10) .
C30 C32 1.488(10) .
C33 C34 1.488(12) .
C35 C36 1.471(12) .
